data_1545167
loop_
_publ_author_name
'Li, Wenfang'
'Zhang, Chenyang'
'Qi, Shuaiwei'
'Deng, Xiaoli'
'Wang, Wei'
'Yang, Bing'
'Liu, Junqiu'
'Dong, Zeyuan'

_publ_section_title
;
 A folding-directed catalytic microenvironment in helical dynamic covalent
 polymers formed by spontaneous configuration control
;
_journal_issue 8
_journal_name_full 'Polym. Chem.'
_journal_page_first 1294
_journal_paper_doi 10.1039/C6PY02200F
_journal_volume 8
_journal_year 2017
_chemical_formula_moiety 'C25 H22 N6 O6, H0.5 O0.25'
_chemical_formula_sum 'C25 H22.5 N6 O6.25'
_chemical_formula_weight 506.99
_chemical_name_systematic
; 
 ? 
;
_space_group_IT_number 14
_symmetry_cell_setting monoclinic
_symmetry_space_group_name_Hall '-P 2yn'
_symmetry_space_group_name_H-M 'P 1 21/n 1'
_atom_sites_solution_hydrogens geom
_atom_sites_solution_primary direct
_atom_sites_solution_secondary difmap
_audit_creation_method SHELXL-97
_cell_angle_alpha 90.00
_cell_angle_beta 91.32(3)
_cell_angle_gamma 90.00
_cell_formula_units_Z 4
_cell_length_a 14.144(3)
_cell_length_b 12.445(3)
_cell_length_c 14.545(3)
_cell_measurement_reflns_used 12491
_cell_measurement_temperature 293(2)
_cell_measurement_theta_max 27.68
_cell_measurement_theta_min 3.18
_cell_volume 2559.6(10)
_computing_cell_refinement RAPID-AUTO
_computing_data_collection 'RAPID-AUTO (Rigaku Corporation, 1998)'
_computing_data_reduction 'CrystalStructure (Rigaku/MSC and Rigaku Corporation, 2002)'
_computing_molecular_graphics 'SHELXTL (Sheldrick, 2008)'
_computing_publication_material SHELXL-97
_computing_structure_refinement 'SHELXL-97 (Sheldrick, 2008)'
_computing_structure_solution 'SHELXS-97 (Sheldrick, 2008)'
_diffrn_ambient_temperature 293(2)
_diffrn_measured_fraction_theta_full 0.992
_diffrn_measured_fraction_theta_max 0.992
_diffrn_measurement_device_type 'Rigaku RAXIS-RAPID'
_diffrn_measurement_method '\w scans'
_diffrn_radiation_monochromator graphite
_diffrn_radiation_source 'fine-focus sealed tube'
_diffrn_radiation_type MoK\a
_diffrn_radiation_wavelength 0.71073
_diffrn_reflns_av_R_equivalents 0.0635
_diffrn_reflns_av_sigmaI/netI 0.0766
_diffrn_reflns_limit_h_max 18
_diffrn_reflns_limit_h_min -18
_diffrn_reflns_limit_k_max 15
_diffrn_reflns_limit_k_min -16
_diffrn_reflns_limit_l_max 18
_diffrn_reflns_limit_l_min -18
_diffrn_reflns_number 23075
_diffrn_reflns_theta_full 27.48
_diffrn_reflns_theta_max 27.48
_diffrn_reflns_theta_min 3.25
_exptl_absorpt_coefficient_mu 0.097
_exptl_absorpt_correction_T_max 0.9903
_exptl_absorpt_correction_T_min 0.9875
_exptl_absorpt_correction_type multi-scan
_exptl_crystal_colour colorless
_exptl_crystal_density_diffrn 1.316
_exptl_crystal_density_method 'not measured'
_exptl_crystal_description block
_exptl_crystal_F_000 1058
_exptl_crystal_size_max 0.13
_exptl_crystal_size_mid 0.12
_exptl_crystal_size_min 0.10
_refine_diff_density_max 0.652
_refine_diff_density_min -0.238
_refine_diff_density_rms 0.067
_refine_ls_extinction_method none
_refine_ls_goodness_of_fit_ref 0.817
_refine_ls_hydrogen_treatment mixed
_refine_ls_matrix_type full
_refine_ls_number_parameters 343
_refine_ls_number_reflns 5813
_refine_ls_number_restraints 6
_refine_ls_restrained_S_all 0.821
_refine_ls_R_factor_all 0.1561
_refine_ls_R_factor_gt 0.0728
_refine_ls_shift/su_max 0.086
_refine_ls_shift/su_mean 0.019
_refine_ls_structure_factor_coef Fsqd
_refine_ls_weighting_details 'calc w=1/[\s^2^(Fo^2^)+(0.1747P)^2^+0.0000P] where P=(Fo^2^+2Fc^2^)/3'
_refine_ls_weighting_scheme calc
_refine_ls_wR_factor_gt 0.2281
_refine_ls_wR_factor_ref 0.2663
_reflns_number_gt 2258
_reflns_number_total 5813
_reflns_threshold_expression >2sigma(I)
_cod_data_source_file c6py02200f2.cif
_cod_data_source_block lwf-1
_cod_depositor_comments 'Adding full bibliography for 1545167.cif.'
_cod_original_cell_volume 2559.6(9)
_cod_original_sg_symbol_H-M 'P 21/n'
_cod_original_formula_sum 'C25 H22.50 N6 O6.25'
_cod_database_code 1545167

loop_
_symmetry_equiv_pos_as_xyz
'x, y, z'
'-x+1/2, y+1/2, -z+1/2'
'-x, -y, -z'
'x-1/2, -y-1/2, z-1/2'

loop_
_atom_site_label
_atom_site_type_symbol
_atom_site_fract_x
_atom_site_fract_y
_atom_site_fract_z
_atom_site_U_iso_or_equiv
_atom_site_adp_type
_atom_site_occupancy
_atom_site_symmetry_multiplicity
_atom_site_calc_flag
_atom_site_refinement_flags
C1 C 0.1283(3) 0.6547(3) 0.0773(2) 0.0531(9) Uani 1 1 d .
C2 C 0.1380(3) 0.7299(3) 0.0110(3) 0.0699(12) Uani 1 1 d .
H2 H 0.1425 0.8025 0.0255 0.084 Uiso 1 1 calc R
C3 C 0.1410(3) 0.6949(4) -0.0797(3) 0.0787(14) Uani 1 1 d .
H3 H 0.1476 0.7454 -0.1263 0.094 Uiso 1 1 calc R
C4 C 0.1346(3) 0.5885(4) -0.1022(3) 0.0689(12) Uani 1 1 d .
H4 H 0.1365 0.5674 -0.1635 0.083 Uiso 1 1 calc R
C5 C 0.1251(3) 0.5098(3) -0.0319(2) 0.0512(9) Uani 1 1 d .
C6 C 0.1221(2) 0.5431(3) 0.0598(2) 0.0485(9) Uani 1 1 d .
C7 C 0.1184(3) 0.3995(3) -0.0486(3) 0.0594(10) Uani 1 1 d .
H7 H 0.1191 0.3738 -0.1086 0.071 Uiso 1 1 calc R
C8 C 0.1107(3) 0.3291(3) 0.0232(2) 0.0550(9) Uani 1 1 d .
H8 H 0.1057 0.2556 0.0128 0.066 Uiso 1 1 calc R
C9 C 0.1106(3) 0.3710(3) 0.1132(2) 0.0500(9) Uani 1 1 d .
C10 C 0.1073(3) 0.3019(3) 0.1947(2) 0.0543(9) Uani 1 1 d .
H10 H 0.1037 0.3333 0.2526 0.065 Uiso 1 1 calc R
C11 C 0.1200(3) 0.0397(3) 0.2774(2) 0.0536(9) Uani 1 1 d .
C12 C 0.1251(2) 0.0004(3) 0.3755(2) 0.0461(8) Uani 1 1 d .
C13 C 0.1397(3) -0.1093(3) 0.3907(2) 0.0494(9) Uani 1 1 d .
H13 H 0.1469 -0.1565 0.3418 0.059 Uiso 1 1 calc R
C14 C 0.1430(2) -0.1450(2) 0.4797(2) 0.0464(8) Uani 1 1 d .
C15 C 0.1325(2) -0.0712(2) 0.5528(2) 0.0451(8) Uani 1 1 d .
C16 C 0.1191(2) 0.0392(2) 0.5292(2) 0.0458(8) Uani 1 1 d .
C17 C 0.1098(3) 0.1181(3) 0.5993(3) 0.0552(9) Uani 1 1 d .
C18 C 0.1127(3) 0.0856(3) 0.6889(3) 0.0672(11) Uani 1 1 d .
H18 H 0.1056 0.1365 0.7350 0.081 Uiso 1 1 calc R
C19 C 0.1257(3) -0.0213(3) 0.7131(3) 0.0693(12) Uani 1 1 d .
H19 H 0.1279 -0.0413 0.7747 0.083 Uiso 1 1 calc R
C20 C 0.1352(3) -0.0962(3) 0.6465(2) 0.0555(9) Uani 1 1 d .
C21 C 0.0988(3) 0.2336(3) 0.5737(3) 0.0708(12) Uani 1 1 d .
H21A H 0.0829 0.2745 0.6271 0.106 Uiso 1 1 calc R
H21B H 0.0494 0.2408 0.5278 0.106 Uiso 1 1 calc R
H21C H 0.1571 0.2599 0.5497 0.106 Uiso 1 1 calc R
C22 C 0.1599(3) -0.3304(3) 0.4347(3) 0.0610(10) Uani 1 1 d .
H22A H 0.2195 -0.3259 0.4032 0.073 Uiso 1 1 calc R
H22B H 0.1090 -0.3197 0.3899 0.073 Uiso 1 1 calc R
C23 C 0.1505(4) -0.4391(3) 0.4792(3) 0.0815(14) Uani 1 1 d .
H23 H 0.0908 -0.4391 0.5119 0.098 Uiso 1 1 calc R
C24 C 0.2265(6) -0.4626(4) 0.5476(5) 0.160(4) Uani 1 1 d .
H24A H 0.2869 -0.4551 0.5194 0.240 Uiso 1 1 calc R
H24B H 0.2196 -0.5347 0.5698 0.240 Uiso 1 1 calc R
H24C H 0.2225 -0.4132 0.5981 0.240 Uiso 1 1 calc R
C25 C 0.1413(5) -0.5222(3) 0.4028(4) 0.117(2) Uani 1 1 d .
H25A H 0.0841 -0.5094 0.3678 0.175 Uiso 1 1 calc R
H25B H 0.1394 -0.5928 0.4292 0.175 Uiso 1 1 calc R
H25C H 0.1945 -0.5167 0.3633 0.175 Uiso 1 1 calc R
N1 N 0.1232(3) 0.6929(2) 0.1724(2) 0.0644(9) Uani 1 1 d .
N2 N 0.1151(2) 0.4747(2) 0.13214(18) 0.0507(8) Uani 1 1 d .
N3 N 0.1093(2) 0.1995(2) 0.18794(19) 0.0534(8) Uani 1 1 d .
N4 N 0.1091(2) 0.1470(2) 0.2707(2) 0.0564(8) Uani 1 1 d .
H4A H 0.1057 0.1777 0.3222 0.085 Uiso 1 1 d R
N5 N 0.1161(2) 0.0730(2) 0.44010(19) 0.0467(7) Uani 1 1 d .
N6 N 0.1479(3) -0.2082(3) 0.6794(2) 0.0683(10) Uani 1 1 d .
O1 O 0.1938(3) 0.7266(3) 0.2091(3) 0.1102(13) Uani 1 1 d .
O2 O 0.0479(3) 0.6893(3) 0.2105(2) 0.1093(12) Uani 1 1 d .
O3 O 0.1251(3) -0.0210(2) 0.21266(19) 0.0833(10) Uani 1 1 d .
O4 O 0.1562(2) -0.24906(17) 0.50460(17) 0.0584(7) Uani 1 1 d .
O5 O 0.2265(3) -0.2347(3) 0.7049(2) 0.1029(12) Uani 1 1 d .
O6 O 0.0788(3) -0.2652(3) 0.6834(3) 0.0944(11) Uani 1 1 d .
O7 O 0.5000 0.5000 0.5000 0.273(14) Uani 0.50 2 d SPD
H7B H 0.5091 0.4373 0.4776 0.410 Uiso 0.25 1 d PRD
H7A H 0.5086 0.5435 0.4559 0.410 Uiso 0.25 1 d PRD

loop_
_atom_site_aniso_label
_atom_site_aniso_U_11
_atom_site_aniso_U_22
_atom_site_aniso_U_33
_atom_site_aniso_U_23
_atom_site_aniso_U_13
_atom_site_aniso_U_12
C1 0.052(2) 0.056(2) 0.052(2) 0.0151(16) -0.0007(17) -0.0015(16)
C2 0.075(3) 0.069(2) 0.065(3) 0.025(2) -0.004(2) -0.006(2)
C3 0.078(3) 0.085(3) 0.073(3) 0.043(2) 0.002(2) -0.010(2)
C4 0.063(3) 0.099(3) 0.046(2) 0.023(2) 0.0032(19) -0.004(2)
C5 0.044(2) 0.067(2) 0.0431(19) 0.0120(16) 0.0034(15) 0.0009(16)
C6 0.041(2) 0.058(2) 0.046(2) 0.0140(15) 0.0000(16) -0.0005(15)
C7 0.050(2) 0.079(3) 0.049(2) 0.0020(19) 0.0010(17) 0.0075(19)
C8 0.052(2) 0.066(2) 0.047(2) 0.0029(16) -0.0027(17) 0.0011(17)
C9 0.047(2) 0.053(2) 0.049(2) 0.0116(15) 0.0038(16) 0.0027(15)
C10 0.060(3) 0.056(2) 0.046(2) 0.0123(15) 0.0045(17) -0.0021(17)
C11 0.062(3) 0.051(2) 0.048(2) 0.0043(16) -0.0017(18) 0.0008(17)
C12 0.044(2) 0.0455(18) 0.0488(19) 0.0097(15) 0.0015(16) -0.0014(15)
C13 0.057(2) 0.0457(17) 0.0459(19) 0.0042(14) 0.0034(16) -0.0007(15)
C14 0.043(2) 0.0463(18) 0.050(2) 0.0119(14) -0.0008(15) -0.0001(14)
C15 0.037(2) 0.0537(18) 0.0442(18) 0.0043(15) 0.0001(15) -0.0008(14)
C16 0.042(2) 0.0493(18) 0.0459(19) 0.0037(14) 0.0004(15) -0.0020(15)
C17 0.051(2) 0.055(2) 0.060(2) -0.0046(17) 0.0003(18) -0.0034(16)
C18 0.076(3) 0.074(3) 0.051(2) -0.0151(19) 0.006(2) -0.002(2)
C19 0.078(3) 0.082(3) 0.048(2) 0.0041(19) -0.001(2) -0.003(2)
C20 0.055(2) 0.064(2) 0.048(2) 0.0122(17) -0.0009(17) -0.0024(18)
C21 0.075(3) 0.059(2) 0.079(3) -0.009(2) 0.009(2) -0.001(2)
C22 0.076(3) 0.0437(19) 0.064(2) 0.0057(16) 0.012(2) 0.0077(18)
C23 0.124(4) 0.044(2) 0.077(3) 0.0084(19) 0.006(3) -0.005(2)
C24 0.237(9) 0.072(3) 0.168(7) 0.009(4) -0.093(7) 0.038(4)
C25 0.199(7) 0.050(2) 0.102(4) 0.002(2) 0.015(4) -0.002(3)
N1 0.066(3) 0.0582(18) 0.068(2) 0.0068(16) -0.003(2) 0.0057(17)
N2 0.053(2) 0.0561(17) 0.0425(16) 0.0145(12) 0.0000(14) -0.0011(13)
N3 0.054(2) 0.0559(17) 0.0497(17) 0.0148(13) 0.0011(14) 0.0016(14)
N4 0.074(2) 0.0503(16) 0.0450(17) 0.0148(13) 0.0052(15) 0.0008(15)
N5 0.0468(18) 0.0442(15) 0.0490(16) 0.0058(12) 0.0021(13) -0.0009(12)
N6 0.082(3) 0.077(2) 0.0466(18) 0.0189(16) 0.0134(18) 0.012(2)
O1 0.077(3) 0.143(3) 0.110(3) -0.048(2) -0.019(2) 0.001(2)
O2 0.095(3) 0.153(3) 0.080(2) -0.021(2) 0.014(2) -0.023(3)
O3 0.135(3) 0.0633(16) 0.0518(17) 0.0057(13) 0.0040(18) 0.0070(17)
O4 0.076(2) 0.0451(13) 0.0537(14) 0.0120(11) 0.0010(13) 0.0064(12)
O5 0.096(3) 0.119(3) 0.092(2) 0.034(2) -0.015(2) 0.036(2)
O6 0.102(3) 0.0742(19) 0.108(3) 0.0279(18) 0.037(2) 0.0012(19)
O7 0.106(12) 0.197(14) 0.51(4) -0.143(19) -0.161(18) 0.020(10)

loop_
_atom_type_symbol
_atom_type_description
_atom_type_scat_dispersion_real
_atom_type_scat_dispersion_imag
_atom_type_scat_source
C C 0.0033 0.0016 'International Tables Vol C Tables 4.2.6.8 and 6.1.1.4'
H H 0.0000 0.0000 'International Tables Vol C Tables 4.2.6.8 and 6.1.1.4'
N N 0.0061 0.0033 'International Tables Vol C Tables 4.2.6.8 and 6.1.1.4'
O O 0.0106 0.0060 'International Tables Vol C Tables 4.2.6.8 and 6.1.1.4'

loop_
_geom_angle_atom_site_label_1
_geom_angle_atom_site_label_2
_geom_angle_atom_site_label_3
_geom_angle
C2 C1 C6 123.9(4)
C2 C1 N1 117.1(3)
C6 C1 N1 119.0(3)
C1 C2 C3 117.7(4)
C1 C2 H2 121.1
C3 C2 H2 121.1
C4 C3 C2 121.8(4)
C4 C3 H3 119.1
C2 C3 H3 119.1
C3 C4 C5 120.0(4)
C3 C4 H4 120.0
C5 C4 H4 120.0
C7 C5 C6 116.9(3)
C7 C5 C4 123.9(4)
C6 C5 C4 119.2(4)
N2 C6 C5 123.9(3)
N2 C6 C1 118.8(3)
C5 C6 C1 117.3(3)
C8 C7 C5 120.2(4)
C8 C7 H7 119.9
C5 C7 H7 119.9
C7 C8 C9 118.3(3)
C7 C8 H8 120.8
C9 C8 H8 120.9
N2 C9 C8 123.6(3)
N2 C9 C10 113.9(3)
C8 C9 C10 122.4(3)
N3 C10 C9 121.4(3)
N3 C10 H10 119.3
C9 C10 H10 119.3
O3 C11 N4 124.8(3)
O3 C11 C12 122.1(3)
N4 C11 C12 113.1(3)
N5 C12 C13 125.2(3)
N5 C12 C11 116.8(3)
C13 C12 C11 118.0(3)
C14 C13 C12 117.9(3)
C14 C13 H13 121.0
C12 C13 H13 121.0
O4 C14 C13 124.3(3)
O4 C14 C15 115.8(3)
C13 C14 C15 119.8(3)
C20 C15 C14 125.9(3)
C20 C15 C16 116.7(3)
C14 C15 C16 117.4(3)
N5 C16 C17 117.9(3)
N5 C16 C15 121.8(3)
C17 C16 C15 120.4(3)
C18 C17 C16 118.6(3)
C18 C17 C21 121.7(4)
C16 C17 C21 119.7(3)
C17 C18 C19 121.9(4)
C17 C18 H18 119.1
C19 C18 H18 119.1
C20 C19 C18 119.6(4)
C20 C19 H19 120.2
C18 C19 H19 120.2
C19 C20 C15 122.9(3)
C19 C20 N6 115.5(3)
C15 C20 N6 121.6(3)
C17 C21 H21A 109.5
C17 C21 H21B 109.5
H21A C21 H21B 109.5
C17 C21 H21C 109.5
H21A C21 H21C 109.5
H21B C21 H21C 109.5
O4 C22 C23 108.9(3)
O4 C22 H22A 109.9
C23 C22 H22A 109.9
O4 C22 H22B 109.9
C23 C22 H22B 109.9
H22A C22 H22B 108.3
C24 C23 C22 113.4(4)
C24 C23 C25 114.0(5)
C22 C23 C25 107.7(4)
C24 C23 H23 107.1
C22 C23 H23 107.1
C25 C23 H23 107.1
C23 C24 H24A 109.5
C23 C24 H24B 109.5
H24A C24 H24B 109.5
C23 C24 H24C 109.5
H24A C24 H24C 109.5
H24B C24 H24C 109.5
C23 C25 H25A 109.5
C23 C25 H25B 109.5
H25A C25 H25B 109.5
C23 C25 H25C 109.5
H25A C25 H25C 109.5
H25B C25 H25C 109.5
O1 N1 O2 122.7(4)
O1 N1 C1 118.4(4)
O2 N1 C1 118.8(4)
C9 N2 C6 117.1(3)
C10 N3 N4 114.0(3)
C11 N4 N3 122.2(3)
C11 N4 H4A 113.2
N3 N4 H4A 124.5
C12 N5 C16 117.9(3)
O6 N6 O5 124.3(4)
O6 N6 C20 118.3(4)
O5 N6 C20 117.3(4)
C14 O4 C22 119.4(3)
H7B O7 H7A 105.5

loop_
_geom_bond_atom_site_label_1
_geom_bond_atom_site_label_2
_geom_bond_distance
C1 C2 1.354(5)
C1 C6 1.414(5)
C1 N1 1.466(5)
C2 C3 1.390(6)
C2 H2 0.9300
C3 C4 1.367(6)
C3 H3 0.9300
C4 C5 1.424(5)
C4 H4 0.9300
C5 C7 1.397(5)
C5 C6 1.399(5)
C6 N2 1.359(4)
C7 C8 1.369(5)
C7 H7 0.9300
C8 C9 1.409(5)
C8 H8 0.9300
C9 N2 1.321(4)
C9 C10 1.466(5)
C10 N3 1.279(4)
C10 H10 0.9300
C11 O3 1.210(4)
C11 N4 1.348(4)
C11 C12 1.508(5)
C12 N5 1.312(4)
C12 C13 1.397(5)
C13 C14 1.370(4)
C13 H13 0.9300
C14 O4 1.356(4)
C14 C15 1.415(5)
C15 C20 1.398(5)
C15 C16 1.428(4)
C16 N5 1.362(4)
C16 C17 1.424(5)
C17 C18 1.363(5)
C17 C21 1.492(5)
C18 C19 1.387(6)
C18 H18 0.9300
C19 C20 1.354(5)
C19 H19 0.9300
C20 N6 1.483(5)
C21 H21A 0.9600
C21 H21B 0.9600
C21 H21C 0.9600
C22 O4 1.436(4)
C22 C23 1.507(5)
C22 H22A 0.9700
C22 H22B 0.9700
C23 C24 1.477(7)
C23 C25 1.520(6)
C23 H23 0.9800
C24 H24A 0.9600
C24 H24B 0.9600
C24 H24C 0.9600
C25 H25A 0.9600
C25 H25B 0.9600
C25 H25C 0.9600
N1 O1 1.197(4)
N1 O2 1.213(5)
N3 N4 1.370(4)
N4 H4A 0.8425
N6 O6 1.209(5)
N6 O5 1.209(5)
O7 H7B 0.8567
O7 H7A 0.8499

loop_
_geom_torsion_atom_site_label_1
_geom_torsion_atom_site_label_2
_geom_torsion_atom_site_label_3
_geom_torsion_atom_site_label_4
_geom_torsion
C6 C1 C2 C3 0.7(6)
N1 C1 C2 C3 -178.8(4)
C1 C2 C3 C4 -0.1(7)
C2 C3 C4 C5 -0.4(7)
C3 C4 C5 C7 -179.8(4)
C3 C4 C5 C6 0.2(6)
C7 C5 C6 N2 1.5(5)
C4 C5 C6 N2 -178.6(3)
C7 C5 C6 C1 -179.6(3)
C4 C5 C6 C1 0.3(5)
C2 C1 C6 N2 178.2(4)
N1 C1 C6 N2 -2.3(5)
C2 C1 C6 C5 -0.8(6)
N1 C1 C6 C5 178.6(3)
C6 C5 C7 C8 -1.0(5)
C4 C5 C7 C8 179.1(4)
C5 C7 C8 C9 -0.4(5)
C7 C8 C9 N2 1.7(6)
C7 C8 C9 C10 -177.0(4)
N2 C9 C10 N3 -175.1(3)
C8 C9 C10 N3 3.7(6)
O3 C11 C12 N5 -178.1(4)
N4 C11 C12 N5 1.6(5)
O3 C11 C12 C13 2.5(6)
N4 C11 C12 C13 -177.8(3)
N5 C12 C13 C14 1.5(5)
C11 C12 C13 C14 -179.2(3)
C12 C13 C14 O4 179.6(3)
C12 C13 C14 C15 -0.5(5)
O4 C14 C15 C20 0.5(5)
C13 C14 C15 C20 -179.4(4)
O4 C14 C15 C16 179.6(3)
C13 C14 C15 C16 -0.3(5)
C20 C15 C16 N5 179.4(3)
C14 C15 C16 N5 0.3(5)
C20 C15 C16 C17 0.3(5)
C14 C15 C16 C17 -178.8(3)
N5 C16 C17 C18 180.0(4)
C15 C16 C17 C18 -0.9(5)
N5 C16 C17 C21 -1.0(5)
C15 C16 C17 C21 178.2(3)
C16 C17 C18 C19 1.0(6)
C21 C17 C18 C19 -178.0(4)
C17 C18 C19 C20 -0.5(7)
C18 C19 C20 C15 -0.1(6)
C18 C19 C20 N6 -179.4(4)
C14 C15 C20 C19 179.2(4)
C16 C15 C20 C19 0.2(5)
C14 C15 C20 N6 -1.5(6)
C16 C15 C20 N6 179.5(3)
O4 C22 C23 C24 -60.5(6)
O4 C22 C23 C25 172.4(4)
C2 C1 N1 O1 -72.3(5)
C6 C1 N1 O1 108.2(4)
C2 C1 N1 O2 107.6(5)
C6 C1 N1 O2 -71.9(5)
C8 C9 N2 C6 -1.3(5)
C10 C9 N2 C6 177.5(3)
C5 C6 N2 C9 -0.3(5)
C1 C6 N2 C9 -179.3(3)
C9 C10 N3 N4 177.8(3)
O3 C11 N4 N3 -4.8(6)
C12 C11 N4 N3 175.5(3)
C10 N3 N4 C11 -173.6(3)
C13 C12 N5 C16 -1.6(5)
C11 C12 N5 C16 179.1(3)
C17 C16 N5 C12 179.8(3)
C15 C16 N5 C12 0.6(5)
C19 C20 N6 O6 95.1(5)
C15 C20 N6 O6 -84.2(5)
C19 C20 N6 O5 -81.2(5)
C15 C20 N6 O5 99.4(4)
C13 C14 O4 C22 -5.1(5)
C15 C14 O4 C22 175.0(3)
C23 C22 O4 C14 -166.1(4)
